data_2300450
loop_
_publ_author_name
'Schreyer, Martin'
'Guo, Liangfeng'
'Thirunahari, Satyanarayana'
'Gao, Feng'
'Garland, Marc'

_publ_section_title
;
 Simultaneous determination of several crystal structures from powder
 mixtures: the combination of powder X-ray diffraction, band-target
 entropy minimization and Rietveld methods
;
_journal_coeditor_code to5064
_journal_issue 2
_journal_name_full 'Journal of Applied Crystallography'
_journal_page_first 659
_journal_page_last 667
_journal_paper_doi 10.1107/S1600576714003379
_journal_volume 47
_journal_year 2014
_chemical_formula_analytical 'Zn O'
_chemical_formula_iupac 'Zn O'
_chemical_formula_moiety 'O Zn'
_chemical_formula_structural 'O Zn'
_chemical_formula_sum 'O Zn'
_chemical_formula_weight 81.39
_chemical_name_mineral zincite
_chemical_name_systematic 'zinc oxide'
_space_group_crystal_system hexagonal
_space_group_IT_number 186
_space_group_name_Hall 'P 6c -2c'
_space_group_name_H-M_alt 'P 63 m c'
_symmetry_space_group_name_Hall 'P 6c -2c'
_symmetry_space_group_name_H-M 'P 63 m c'
_cell_angle_alpha 90
_cell_angle_beta 90
_cell_angle_gamma 120
_cell_formula_units_Z 2
_cell_length_a 3.249308(18)
_cell_length_b 3.249308(18)
_cell_length_c 5.205709(38)
_cell_measurement_temperature 298
_cell_volume 47.5984(5)
_computing_cell_refinement 'Topas v4.2 (Bruker AXS GmbH, 2009)'
_computing_data_collection unknown
_computing_data_reduction 'Topas v4.2 (Bruker AXS GmbH, 2009)'
_computing_molecular_graphics 'Diamond 3.1f'
_computing_publication_material CSD
_computing_structure_refinement 'Topas v4.2 (Bruker AXS GmbH, 2009)'
_computing_structure_solution 'Topas v4.2 (Bruker AXS GmbH, 2009)'
_diffrn_ambient_temperature 298
_diffrn_detector 'Proportional Counter'
_diffrn_detector_type 'gas filled point detector'
_diffrn_measurement_device_type 'Philips 3020'
_diffrn_radiation_monochromator 'Graphite Monochromator'
_diffrn_radiation_type 'Cu K\a'
_diffrn_radiation_wavelength 1.54180
_diffrn_source 'sealed X-ray tube'
_diffrn_source_target Cu
_exptl_absorpt_coefficient_mu 27.707
_exptl_crystal_density_diffrn 5.67848
_exptl_crystal_F_000 76
_pd_block_diffractogram_id zno_profile
_pd_char_colour colourless
_pd_meas_2theta_range_inc 0.02
_pd_meas_2theta_range_max 150
_pd_meas_2theta_range_min 5
_pd_meas_number_of_points 7250
_pd_meas_scan_method step
_pd_proc_2theta_range_inc 0.02
_pd_proc_2theta_range_max 150
_pd_proc_2theta_range_min 5
_pd_proc_info_excluded_regions 0
_pd_proc_ls_background_function 'Chebychev of order 3, plus 1/x'
_pd_proc_ls_pref_orient_corr none
_pd_proc_ls_profile_function 'fundamental parameter'
_pd_proc_ls_prof_R_factor 0.079
_pd_proc_ls_prof_wR_expected 0.337
_pd_proc_ls_prof_wR_factor 0.149
_pd_proc_wavelength 1.541802
_refine_ls_goodness_of_fit_all 0.44
_refine_ls_matrix_type fullcycle
_refine_ls_number_constraints 0
_refine_ls_number_parameters 12
_refine_ls_number_restraints 0
_refine_ls_R_I_factor 0.018
_refine_ls_shift/su_max .01
_refine_ls_structure_factor_coef Inet
_refine_ls_weighting_details 1/[Y~i~+\s(Y~i~)]
_refine_ls_weighting_scheme sigma
_cod_data_source_file to5064sup1.cif
_cod_data_source_block ZnO_BTEM
_cod_original_cell_volume 47.59840(62)
_cod_database_code 2300450
_cod_database_fobs_code 2300450

loop_
_symmetry_equiv_pos_site_id
_symmetry_equiv_pos_as_xyz
1 x,y,z
2 -y,x-y,z
3 -x+y,-x,z
4 -x,-y,z+1/2
5 y,-x+y,z+1/2
6 x-y,x,z+1/2
7 -y,-x,z
8 -x+y,y,z
9 x,x-y,z
10 y,x,z+1/2
11 x-y,-y,z+1/2
12 -x,-x+y,z+1/2

loop_
_atom_site_label
_atom_site_type_symbol
_atom_site_symmetry_multiplicity
_atom_site_fract_x
_atom_site_fract_y
_atom_site_fract_z
_atom_site_occupancy
_atom_site_U_iso_or_equiv
Zn Zn 2 0.3333333 0.6666667 0.5 1 0.00623(16)
O O 2 0.6666667 0.3333333 0.37901(56) 1 0.00582(75)

loop_
_atom_type_symbol
_atom_type_scat_source
Zn 'D. Waasmaier & A. Kirfel. Acta Cryst. (1995). A51, 416-413'
O 'D. Waasmaier & A. Kirfel. Acta Cryst. (1995). A51, 416-413'

loop_
_geom_angle_atom_site_label_1
_geom_angle_atom_site_label_2
_geom_angle_atom_site_label_3
_geom_angle_site_symmetry_1
_geom_angle_site_symmetry_3
_geom_angle
O Zn O 1_455 . 110.37(6)
O Zn O 1_455 1_565 110.37(6)
O Zn O 1_455 4_665 108.56(9)
O Zn O . 1_565 110.37(6)
O Zn O . 4_665 108.56(9)
O Zn O 1_565 4_665 108.56(9)
Zn O Zn 1_545 . 110.37(8)
Zn O Zn 1_545 1_655 110.37(8)
Zn O Zn 1_545 4_664 108.56(9)
Zn O Zn . 1_655 110.37(8)
Zn O Zn . 4_664 108.56(9)
Zn O Zn 1_655 4_664 108.56(9)

loop_
_geom_bond_atom_site_label_1
_geom_bond_atom_site_label_2
_geom_bond_site_symmetry_2
_geom_bond_distance
Zn O 1_455 1.9789(10)
Zn O . 1.9789(10)
Zn O 1_565 1.9789(10)
Zn O 4_665 1.973(3)
